data_9012661
loop_
_publ_author_name
'Zubkova, N. V.'
'Pushcharovsky, D. Y.'
'Giester, G.'
'Tillmanns, E.'
'Pekov, I. V.'
'Krotova, O. D.'

_publ_section_title
;
 Crystal structure of byelorussite-(Ce) NaMnBa2Ce2(TiO)2[Si4O12]2(F,OH)*H2O
;
_journal_name_full 'Crystallography Reports'
_journal_page_first 964
_journal_page_last 968
_journal_paper_doi 10.1134/1.1828140
_journal_volume 49
_journal_year 2004
_chemical_compound_source 'Diabazavoe occurence, Zhitkovichi District, Belarus'
_chemical_formula_sum
;Ba1.9 Ce2 F0.7 Fe0.16 H2.3 K0.05 Mg0.05 Mn0.52 Na0.95 O27.3 Si8 Sr0.1 Ti2
 Zn0.27
;
_chemical_name_mineral Byelorussite-(Ce)
_space_group_IT_number 40
_symmetry_space_group_name_Hall 'A 2 -2a'
_symmetry_space_group_name_H-M 'A m a 2'
_cell_angle_alpha 90
_cell_angle_beta 90
_cell_angle_gamma 90
_cell_formula_units_Z 4
_cell_length_a 22.301
_cell_length_b 10.514
_cell_length_c 9.669
_cell_volume 2267.117
_database_code_amcsd 0012389
_exptl_crystal_density_diffrn 4.110
_cod_original_formula_sum
;(Na.95 K.05) (Mn.52 Zn.27 Fe.16 Mg.05) (Ba1.9 Sr.1) Ce2 Ti2 Si8 O27.3 F.7
 H2.3
;
_cod_database_code 9012661

loop_
_space_group_symop_operation_xyz
x,y,z
x,1/2+y,1/2+z
1/2+x,-y,z
1/2+x,1/2-y,1/2+z
1/2-x,y,z
1/2-x,1/2+y,1/2+z
-x,-y,z
-x,1/2-y,1/2+z

loop_
_atom_site_label
_atom_site_fract_x
_atom_site_fract_y
_atom_site_fract_z
_atom_site_occupancy
_atom_site_U_iso_or_equiv
_atom_site_type_symbol
_atom_site_attached_hydrogens
Na 0.50000 0.50000 0.32030 0.95000 0.02830 Na 0
K 0.50000 0.50000 0.32030 0.05000 0.02830 K 0
Mn 0.50000 0.50000 0.00000 0.52000 0.01650 Mn 0
Zn 0.50000 0.50000 0.00000 0.27000 0.01650 Zn 0
Fe 0.50000 0.50000 0.00000 0.16000 0.01650 Fe 0
Mg 0.50000 0.50000 0.00000 0.05000 0.01650 Mg 0
Ba1 0.75000 -0.07387 0.36150 0.95000 0.02020 Ba 0
Sr1 0.75000 -0.07387 0.36150 0.05000 0.02020 Sr 0
Ba2 0.75000 -0.04209 -0.12670 0.95000 0.01870 Ba 0
Sr2 0.75000 -0.04209 -0.12670 0.05000 0.01870 Sr 0
Ce 0.52267 0.18439 0.12690 1.00000 0.01638 Ce 0
Ti 0.68617 0.19084 0.13360 1.00000 0.01250 Ti 0
Si1 0.62861 0.47430 0.13450 1.00000 0.01280 Si 0
Si2 0.60320 0.20190 -0.16890 1.00000 0.01350 Si 0
Si3 0.61373 0.17710 0.43390 1.00000 0.01290 Si 0
Si4 0.62760 0.40570 -0.39660 1.00000 0.01390 Si 0
O1 0.68240 0.00550 0.11500 1.00000 0.01680 O 0
O2 0.75000 -0.29970 0.50280 1.00000 0.01470 O 0
O3 0.43740 0.04150 0.06300 1.00000 0.02080 O 0
O4 0.75000 0.17920 0.26400 1.00000 0.01360 O 0
O5 0.56170 0.41760 0.12650 1.00000 0.02060 O 0
O6 0.63570 0.57580 0.26380 1.00000 0.01910 O 0
O7 0.61520 0.17330 0.26670 1.00000 0.01570 O 0
O8 0.62320 0.20810 -0.00920 1.00000 0.01780 O 0
O9 0.68220 0.37430 0.15790 1.00000 0.01650 O 0
O10 0.65190 0.30320 -0.51380 1.00000 0.01750 O 0
O11 0.64970 0.05070 0.49300 1.00000 0.01800 O 0
O12 0.63020 0.32730 -0.24940 1.00000 0.02240 O 0
O13 0.54930 0.17520 0.50650 1.00000 0.01840 O 0
O14 0.53170 0.19850 -0.17810 1.00000 0.02440 O 0
F 0.50000 0.50000 -0.20310 0.70000 0.02800 F 0
O-H 0.50000 0.50000 -0.20310 0.30000 0.02800 O 1
Wat 0.75000 0.69680 0.17610 1.00000 0.04000 O 2

loop_
_cod_changelog_entry_id
_cod_changelog_entry_author
_cod_changelog_entry_date
_cod_changelog_entry_text
1
;cod-tools version 3.8.0
Id: cif_guess_AMCSD_atom_types 9581 2023-05-17 12:35:41Z saulius
;
2023-05-18T11:42:07+03:00
;Derived atom types and hydrogen counts
from atom names that follow the AMCSD naming convention
(Wat == water, O-H == hydroxyl).
;

loop_
_cod_related_entry_id
_cod_related_entry_database
_cod_related_entry_code
1 AMCSD 0012389
